data_7017284
loop_
_publ_author_name
'Majeed, Zeeshan'
'Kostakis, George E.'
'Lan, Yanhua'
'Powell, Annie K.'

_publ_section_title
;
 Fine-tuning of lanthanide-monocarboxylate coordination networks through
 ligand decoration.
;
_journal_issue 45
_journal_name_full 'Dalton transactions (Cambridge, England : 2003)'
_journal_page_first 12210
_journal_page_last 12216
_journal_paper_doi 10.1039/c1dt10917k
_journal_volume 40
_journal_year 2011
_chemical_formula_sum 'C18 H32 Dy2 Na2 O18'
_chemical_formula_weight 907.42
_chemical_name_systematic
;
?
;
_space_group_IT_number 2
_symmetry_cell_setting triclinic
_symmetry_space_group_name_Hall '-P 1'
_symmetry_space_group_name_H-M 'P -1'
_atom_sites_solution_hydrogens geom
_atom_sites_solution_primary direct
_atom_sites_solution_secondary difmap
_audit_creation_method SHELXL-97
_cell_angle_alpha 112.078(10)
_cell_angle_beta 101.018(10)
_cell_angle_gamma 93.931(10)
_cell_formula_units_Z 1
_cell_length_a 9.0858(11)
_cell_length_b 9.1643(12)
_cell_length_c 9.7940(13)
_cell_measurement_reflns_used 13653
_cell_measurement_temperature 180(2)
_cell_measurement_theta_max 27.20
_cell_measurement_theta_min 2.31
_cell_volume 732.88(18)
_computing_cell_refinement 'STOE X-AREA'
_computing_data_collection 'STOE X-AREA'
_computing_data_reduction 'STOE X-RED'
_computing_structure_refinement 'SHELXL-97 (Sheldrick, 1997)'
_computing_structure_solution 'SHELXS-97 (Sheldrick, 1990)'
_diffrn_ambient_temperature 180(2)
_diffrn_detector 'image plate ( 34 cm diameter )'
_diffrn_detector_type STOE
_diffrn_measured_fraction_theta_full 0.997
_diffrn_measured_fraction_theta_max 0.992
_diffrn_measurement_device '2-circle goniometer'
_diffrn_measurement_device_type 'STOE IPDS 2'
_diffrn_radiation_monochromator graphite
_diffrn_radiation_source 'fine-focus sealed tube'
_diffrn_radiation_type MoK\a
_diffrn_radiation_wavelength 0.71073
_diffrn_reflns_av_R_equivalents 0.0353
_diffrn_reflns_av_sigmaI/netI 0.0320
_diffrn_reflns_limit_h_max 11
_diffrn_reflns_limit_h_min -11
_diffrn_reflns_limit_k_max 11
_diffrn_reflns_limit_k_min -11
_diffrn_reflns_limit_l_max 11
_diffrn_reflns_limit_l_min -12
_diffrn_reflns_number 5298
_diffrn_reflns_theta_full 25.00
_diffrn_reflns_theta_max 26.75
_diffrn_reflns_theta_min 2.31
_exptl_absorpt_coefficient_mu 5.164
_exptl_absorpt_correction_T_max 0.6262
_exptl_absorpt_correction_T_min 0.4249
_exptl_absorpt_correction_type multi-scan
_exptl_absorpt_process_details 'XPREP in SHELXTL 6.14 (BrukerAXS Inc., 2003)'
_exptl_crystal_colour colourless
_exptl_crystal_density_diffrn 2.056
_exptl_crystal_density_method 'not measured'
_exptl_crystal_description block
_exptl_crystal_F_000 438
_exptl_crystal_size_max 0.20
_exptl_crystal_size_mid 0.18
_exptl_crystal_size_min 0.10
_refine_diff_density_max 0.834
_refine_diff_density_min -1.715
_refine_diff_density_rms 0.150
_refine_ls_extinction_method none
_refine_ls_goodness_of_fit_ref 1.039
_refine_ls_hydrogen_treatment mixed
_refine_ls_matrix_type full
_refine_ls_number_parameters 188
_refine_ls_number_reflns 3111
_refine_ls_number_restraints 1
_refine_ls_restrained_S_all 1.038
_refine_ls_R_factor_all 0.0288
_refine_ls_R_factor_gt 0.0262
_refine_ls_shift/su_max 0.001
_refine_ls_shift/su_mean 0.000
_refine_ls_structure_factor_coef Fsqd
_refine_ls_weighting_details 'calc w=1/[\s^2^(Fo^2^)+(0.0491P)^2^+0.8082P] where P=(Fo^2^+2Fc^2^)/3'
_refine_ls_weighting_scheme calc
_refine_ls_wR_factor_gt 0.0691
_refine_ls_wR_factor_ref 0.0700
_reflns_number_gt 2980
_reflns_number_total 3111
_reflns_threshold_expression >2sigma(I)
_cod_data_source_file c1dt10917k.txt
_cod_data_source_block mz-757
_cod_original_cell_volume 732.88(16)
_cod_original_sg_symbol_H-M P-1
_cod_database_code 7017284

loop_
_symmetry_equiv_pos_as_xyz
'x, y, z'
'-x, -y, -z'

loop_
_atom_site_label
_atom_site_type_symbol
_atom_site_fract_x
_atom_site_fract_y
_atom_site_fract_z
_atom_site_U_iso_or_equiv
_atom_site_adp_type
_atom_site_occupancy
_atom_site_symmetry_multiplicity
_atom_site_calc_flag
_atom_site_refinement_flags
Dy1 Dy 0.129071(16) 0.840119(16) 0.446298(17) 0.02321(8) Uani 1 1 d .
Na1 Na 0.5000 1.0000 0.5000 0.0305(4) Uani 1 2 d S
Na2 Na 0.0000 0.5000 0.5000 0.0300(4) Uani 1 2 d S
O1 O 0.2077(3) 0.7048(3) 0.6122(3) 0.0321(6) Uani 1 1 d .
O2 O 0.3664(3) 0.9147(3) 0.6493(3) 0.0297(5) Uani 1 1 d .
C1 C 0.3305(5) 0.8025(5) 0.6855(5) 0.0293(8) Uani 1 1 d .
C2 C 0.4285(5) 0.7815(6) 0.8173(5) 0.0389(10) Uani 1 1 d .
H2A H 0.5348 0.7920 0.8111 0.058 Uiso 1 1 calc R
H2B H 0.3970 0.6757 0.8142 0.058 Uiso 1 1 calc R
H2C H 0.4175 0.8633 0.9124 0.058 Uiso 1 1 calc R
O3 O 0.0466(4) 0.8128(4) 0.1848(3) 0.0384(7) Uani 1 1 d .
O4 O -0.0755(3) 0.9589(3) 0.3436(3) 0.0282(5) Uani 1 1 d .
C3 C -0.0566(5) 0.8950(5) 0.2081(5) 0.0309(8) Uani 1 1 d .
C4 C -0.1604(6) 0.9166(7) 0.0821(6) 0.0495(12) Uani 1 1 d .
H4A H -0.1144 1.0062 0.0648 0.074 Uiso 1 1 calc R
H4B H -0.2574 0.9388 0.1089 0.074 Uiso 1 1 calc R
H4C H -0.1776 0.8193 -0.0104 0.074 Uiso 1 1 calc R
O5 O 0.2528(3) 1.0822(3) 0.4581(3) 0.0278(5) Uani 1 1 d .
O6 O 0.0986(3) 1.2656(3) 0.5091(3) 0.0303(6) Uani 1 1 d .
C5 C 0.2198(4) 1.2187(4) 0.4766(4) 0.0282(7) Uani 1 1 d .
C6 C 0.3302(5) 1.3327(5) 0.4538(6) 0.0387(9) Uani 1 1 d .
H6A H 0.4188 1.2825 0.4292 0.058 Uiso 1 1 calc R
H6B H 0.3625 1.4297 0.5469 0.058 Uiso 1 1 calc R
H6C H 0.2810 1.3602 0.3704 0.058 Uiso 1 1 calc R
O7 O 0.3354(3) 0.7617(3) 0.3412(3) 0.0303(6) Uani 1 1 d .
O8 O 0.2924(4) 0.5089(4) 0.1756(4) 0.0422(7) Uani 1 1 d .
C7 C 0.3659(5) 0.6471(5) 0.2329(4) 0.0306(8) Uani 1 1 d .
C8 C 0.5014(6) 0.6809(6) 0.1741(6) 0.0462(11) Uani 1 1 d .
H8A H 0.4675 0.6635 0.0673 0.069 Uiso 1 1 calc R
H8B H 0.5742 0.6094 0.1839 0.069 Uiso 1 1 calc R
H8C H 0.5499 0.7918 0.2332 0.069 Uiso 1 1 calc R
O9 O 0.0557(3) 0.5497(3) 0.2889(3) 0.0316(6) Uani 1 1 d D
H91 H 0.140(5) 0.522(6) 0.260(6) 0.038 Uiso 1 1 d D
C9 C -0.0794(5) 0.4785(6) 0.1666(5) 0.0430(10) Uani 1 1 d .
H9A H -0.0833 0.3626 0.1217 0.064 Uiso 1 1 calc R
H9B H -0.0766 0.5211 0.0890 0.064 Uiso 1 1 calc R
H9C H -0.1697 0.5037 0.2066 0.064 Uiso 1 1 calc R

loop_
_atom_site_aniso_label
_atom_site_aniso_U_11
_atom_site_aniso_U_22
_atom_site_aniso_U_33
_atom_site_aniso_U_23
_atom_site_aniso_U_13
_atom_site_aniso_U_12
Dy1 0.02019(11) 0.01883(11) 0.03144(11) 0.01033(7) 0.00679(7) 0.00421(7)
Na1 0.0243(10) 0.0250(10) 0.0429(11) 0.0129(9) 0.0104(9) 0.0043(8)
Na2 0.0284(11) 0.0222(9) 0.0416(11) 0.0148(9) 0.0087(9) 0.0051(8)
O1 0.0300(14) 0.0248(12) 0.0417(15) 0.0162(11) 0.0035(11) 0.0017(10)
O2 0.0256(13) 0.0246(13) 0.0393(14) 0.0129(11) 0.0085(11) 0.0032(10)
C1 0.0267(19) 0.0241(17) 0.0360(19) 0.0104(15) 0.0075(15) 0.0062(14)
C2 0.035(2) 0.040(2) 0.040(2) 0.0186(19) 0.0012(18) 0.0034(18)
O3 0.0418(17) 0.0395(16) 0.0360(14) 0.0134(13) 0.0121(13) 0.0202(13)
O4 0.0254(13) 0.0257(12) 0.0325(13) 0.0096(10) 0.0081(10) 0.0065(10)
C3 0.032(2) 0.0285(18) 0.0322(18) 0.0126(15) 0.0056(15) 0.0066(15)
C4 0.047(3) 0.069(3) 0.039(2) 0.025(2) 0.011(2) 0.029(3)
O5 0.0217(12) 0.0241(12) 0.0414(14) 0.0151(11) 0.0103(10) 0.0066(9)
O6 0.0258(13) 0.0232(12) 0.0471(15) 0.0156(11) 0.0156(11) 0.0082(10)
C5 0.0254(18) 0.0243(16) 0.0334(18) 0.0104(14) 0.0061(14) 0.0039(14)
C6 0.031(2) 0.0296(19) 0.068(3) 0.028(2) 0.0208(19) 0.0080(16)
O7 0.0237(13) 0.0253(13) 0.0392(14) 0.0083(11) 0.0103(11) 0.0051(10)
O8 0.0401(17) 0.0268(14) 0.0518(18) 0.0039(13) 0.0184(14) 0.0015(12)
C7 0.0307(19) 0.0273(17) 0.0361(18) 0.0138(15) 0.0089(15) 0.0082(15)
C8 0.046(3) 0.042(2) 0.046(2) 0.0070(19) 0.023(2) 0.001(2)
O9 0.0289(14) 0.0268(13) 0.0368(14) 0.0094(11) 0.0099(11) 0.0020(11)
C9 0.037(2) 0.042(2) 0.040(2) 0.0093(18) 0.0055(18) -0.0082(18)

loop_
_atom_type_symbol
_atom_type_description
_atom_type_scat_dispersion_real
_atom_type_scat_dispersion_imag
_atom_type_scat_source
C C 0.0033 0.0016 'International Tables Vol C Tables 4.2.6.8 and 6.1.1.4'
H H 0.0000 0.0000 'International Tables Vol C Tables 4.2.6.8 and 6.1.1.4'
O O 0.0106 0.0060 'International Tables Vol C Tables 4.2.6.8 and 6.1.1.4'
Na Na 0.0362 0.0249 'International Tables Vol C Tables 4.2.6.8 and 6.1.1.4'
Dy Dy -0.1892 4.4098 'International Tables Vol C Tables 4.2.6.8 and 6.1.1.4'

loop_
_geom_angle_atom_site_label_1
_geom_angle_atom_site_label_2
_geom_angle_atom_site_label_3
_geom_angle
_geom_angle_site_symmetry_1
_geom_angle_site_symmetry_3
O7 Dy1 O4 139.59(9) . 2_576
O7 Dy1 O5 77.13(9) . .
O4 Dy1 O5 74.56(9) 2_576 .
O7 Dy1 O6 141.94(9) . 2_576
O4 Dy1 O6 73.03(9) 2_576 2_576
O5 Dy1 O6 140.55(9) . 2_576
O7 Dy1 O1 87.25(10) . .
O4 Dy1 O1 87.13(9) 2_576 .
O5 Dy1 O1 126.75(9) . .
O6 Dy1 O1 73.25(9) 2_576 .
O7 Dy1 O3 75.89(10) . .
O4 Dy1 O3 124.67(9) 2_576 .
O5 Dy1 O3 78.48(10) . .
O6 Dy1 O3 102.34(11) 2_576 .
O1 Dy1 O3 145.93(10) . .
O7 Dy1 O4 125.33(9) . .
O4 Dy1 O4 73.89(10) 2_576 .
O5 Dy1 O4 75.51(9) . .
O6 Dy1 O4 74.37(9) 2_576 .
O1 Dy1 O4 146.06(10) . .
O3 Dy1 O4 52.82(9) . .
O7 Dy1 O9 74.68(9) . .
O4 Dy1 O9 140.53(10) 2_576 .
O5 Dy1 O9 144.20(9) . .
O6 Dy1 O9 68.61(9) 2_576 .
O1 Dy1 O9 73.45(9) . .
O3 Dy1 O9 73.61(10) . .
O4 Dy1 O9 103.72(9) . .
O7 Dy1 O2 69.51(9) . .
O4 Dy1 O2 75.33(9) 2_576 .
O5 Dy1 O2 74.00(9) . .
O6 Dy1 O2 117.78(9) 2_576 .
O1 Dy1 O2 52.93(9) . .
O3 Dy1 O2 139.53(10) . .
O4 Dy1 O2 141.22(9) . .
O9 Dy1 O2 115.04(9) . .
O7 Na1 O7 180.0 . 2_676
O7 Na1 O2 71.32(10) . .
O7 Na1 O2 108.68(10) 2_676 .
O7 Na1 O2 108.68(10) . 2_676
O7 Na1 O2 71.32(10) 2_676 2_676
O2 Na1 O2 180.000(2) . 2_676
O7 Na1 O5 75.70(9) . .
O7 Na1 O5 104.30(9) 2_676 .
O2 Na1 O5 75.12(9) . .
O2 Na1 O5 104.88(9) 2_676 .
O7 Na1 O5 104.30(9) . 2_676
O7 Na1 O5 75.70(9) 2_676 2_676
O2 Na1 O5 104.88(9) . 2_676
O2 Na1 O5 75.12(9) 2_676 2_676
O5 Na1 O5 179.999(1) . 2_676
O1 Na2 O1 180.0 2_566 .
O1 Na2 O6 74.80(9) 2_566 1_545
O1 Na2 O6 105.20(9) . 1_545
O1 Na2 O6 105.20(9) 2_566 2_576
O1 Na2 O6 74.80(9) . 2_576
O6 Na2 O6 179.998(1) 1_545 2_576
O1 Na2 O9 76.41(10) 2_566 2_566
O1 Na2 O9 103.59(10) . 2_566
O6 Na2 O9 69.85(10) 1_545 2_566
O6 Na2 O9 110.16(10) 2_576 2_566
O1 Na2 O9 103.59(10) 2_566 .
O1 Na2 O9 76.41(10) . .
O6 Na2 O9 110.16(10) 1_545 .
O6 Na2 O9 69.84(10) 2_576 .
O9 Na2 O9 180.0 2_566 .
C1 O1 Na2 170.2(3) . .
C1 O1 Dy1 94.6(2) . .
Na2 O1 Dy1 95.01(10) . .
C1 O2 Na1 146.0(3) . .
C1 O2 Dy1 92.2(2) . .
Na1 O2 Dy1 90.05(9) . .
O2 C1 O1 120.2(4) . .
O2 C1 C2 121.0(4) . .
O1 C1 C2 118.8(4) . .
O2 C1 Dy1 61.6(2) . .
O1 C1 Dy1 58.64(19) . .
C2 C1 Dy1 176.1(3) . .
C1 C2 H2A 109.5 . .
C1 C2 H2B 109.5 . .
H2A C2 H2B 109.5 . .
C1 C2 H2C 109.5 . .
H2A C2 H2C 109.5 . .
H2B C2 H2C 109.5 . .
C3 O3 Dy1 95.1(2) . .
C3 O4 Dy1 155.9(2) . 2_576
C3 O4 Dy1 93.1(2) . .
Dy1 O4 Dy1 106.11(10) 2_576 .
O3 C3 O4 118.9(4) . .
O3 C3 C4 121.4(4) . .
O4 C3 C4 119.7(4) . .
O3 C3 Dy1 58.9(2) . .
O4 C3 Dy1 59.95(19) . .
C4 C3 Dy1 176.9(4) . .
C3 C4 H4A 109.5 . .
C3 C4 H4B 109.5 . .
H4A C4 H4B 109.5 . .
C3 C4 H4C 109.5 . .
H4A C4 H4C 109.5 . .
H4B C4 H4C 109.5 . .
C5 O5 Dy1 136.6(2) . .
C5 O5 Na1 129.4(2) . .
Dy1 O5 Na1 91.71(9) . .
C5 O6 Dy1 137.8(2) . 2_576
C5 O6 Na2 127.8(2) . 1_565
Dy1 O6 Na2 93.63(9) 2_576 1_565
O5 C5 O6 124.7(3) . .
O5 C5 C6 117.9(3) . .
O6 C5 C6 117.4(3) . .
C5 C6 H6A 109.5 . .
C5 C6 H6B 109.5 . .
H6A C6 H6B 109.5 . .
C5 C6 H6C 109.5 . .
H6A C6 H6C 109.5 . .
H6B C6 H6C 109.5 . .
C7 O7 Dy1 139.4(3) . .
C7 O7 Na1 126.0(2) . .
Dy1 O7 Na1 94.46(9) . .
O8 C7 O7 123.7(4) . .
O8 C7 C8 119.0(4) . .
O7 C7 C8 117.3(4) . .
C7 C8 H8A 109.5 . .
C7 C8 H8B 109.5 . .
H8A C8 H8B 109.5 . .
C7 C8 H8C 109.5 . .
H8A C8 H8C 109.5 . .
H8B C8 H8C 109.5 . .
C9 O9 Na2 105.7(2) . .
C9 O9 Dy1 124.7(3) . .
Na2 O9 Dy1 91.60(9) . .
C9 O9 H91 113(3) . .
Na2 O9 H91 118(3) . .
Dy1 O9 H91 103(3) . .
O9 C9 H9A 109.5 . .
O9 C9 H9B 109.5 . .
H9A C9 H9B 109.5 . .
O9 C9 H9C 109.5 . .
H9A C9 H9C 109.5 . .
H9B C9 H9C 109.5 . .

loop_
_geom_bond_atom_site_label_1
_geom_bond_atom_site_label_2
_geom_bond_distance
_geom_bond_site_symmetry_2
Dy1 O7 2.336(3) .
Dy1 O4 2.349(3) 2_576
Dy1 O5 2.369(3) .
Dy1 O6 2.408(3) 2_576
Dy1 O1 2.425(3) .
Dy1 O3 2.438(3) .
Dy1 O4 2.457(3) .
Dy1 O9 2.487(3) .
Dy1 O2 2.491(3) .
Na1 O7 2.353(3) .
Na1 O7 2.353(3) 2_676
Na1 O2 2.373(3) .
Na1 O2 2.373(3) 2_676
Na1 O5 2.427(3) .
Na1 O5 2.427(3) 2_676
Na2 O1 2.337(3) 2_566
Na2 O1 2.337(3) .
Na2 O6 2.409(3) 1_545
Na2 O6 2.409(3) 2_576
Na2 O9 2.411(3) 2_566
Na2 O9 2.411(3) .
O1 C1 1.279(5) .
O2 C1 1.250(5) .
C1 C2 1.505(6) .
C2 H2A 0.9800 .
C2 H2B 0.9800 .
C2 H2C 0.9800 .
O3 C3 1.244(5) .
O4 C3 1.284(5) .
O4 Dy1 2.349(3) 2_576
C3 C4 1.489(6) .
C4 H4A 0.9800 .
C4 H4B 0.9800 .
C4 H4C 0.9800 .
O5 C5 1.261(4) .
O6 C5 1.263(5) .
O6 Dy1 2.408(3) 2_576
O6 Na2 2.409(3) 1_565
C5 C6 1.504(5) .
C6 H6A 0.9800 .
C6 H6B 0.9800 .
C6 H6C 0.9800 .
O7 C7 1.272(5) .
O8 C7 1.253(5) .
C7 C8 1.515(6) .
C8 H8A 0.9800 .
C8 H8B 0.9800 .
C8 H8C 0.9800 .
O9 C9 1.452(5) .
O9 H91 0.88(3) .
C9 H9A 0.9800 .
C9 H9B 0.9800 .
C9 H9C 0.9800 .

loop_
_geom_hbond_atom_site_label_D
_geom_hbond_atom_site_label_H
_geom_hbond_atom_site_label_A
_geom_hbond_distance_DH
_geom_hbond_distance_HA
_geom_hbond_distance_DA
_geom_hbond_angle_DHA
O9 H91 O8 0.88(3) 1.74(4) 2.589(4) 162(5)
